data_2225257
loop_
_publ_author_name
'Parthiban, P.'
'Ramkumar, V.'
'Jeong, Yeon Tae'

_publ_section_title
;
 2,4-Bis(4-chlorophenyl)-1-methyl-3-azabicyclo[3.3.1]nonan-9-one
;
_journal_coeditor_code HB5322
_journal_issue 3
_journal_name_full 'Acta Crystallographica Section E'
_journal_page_first o545
_journal_paper_doi 10.1107/S1600536810004095
_journal_volume 66
_journal_year 2010
_chemical_formula_iupac 'C21 H21 Cl2 N O'
_chemical_formula_moiety 'C21 H21 Cl2 N O'
_chemical_formula_sum 'C21 H21 Cl2 N O'
_chemical_formula_weight 374.29
_chemical_name_systematic
;
2,4-Bis(4-chlorophenyl)-1-methyl-3-azabicyclo[3.3.1]nonan-9-one
;
_space_group_IT_number 15
_symmetry_cell_setting monoclinic
_symmetry_space_group_name_Hall '-C 2yc'
_symmetry_space_group_name_H-M 'C 1 2/c 1'
_atom_sites_solution_hydrogens geom
_atom_sites_solution_primary direct
_atom_sites_solution_secondary difmap
_audit_creation_method SHELXL-97
_cell_angle_alpha 90.00
_cell_angle_beta 117.148(4)
_cell_angle_gamma 90.00
_cell_formula_units_Z 8
_cell_length_a 28.4515(14)
_cell_length_b 7.0380(3)
_cell_length_c 21.2771(12)
_cell_measurement_reflns_used 7359
_cell_measurement_temperature 298(2)
_cell_measurement_theta_max 27.30
_cell_measurement_theta_min 2.54
_cell_volume 3791.2(4)
_computing_cell_refinement 'APEX2 and SAINT-Plus (Bruker, 2004)'
_computing_data_collection 'APEX2 (Bruker, 2004)'
_computing_data_reduction 'SAINT-Plus and XPREP (Bruker, 2004)'
_computing_molecular_graphics 'ORTEP-3 (Farrugia, 1997) and Mercury (Macrae et al., 2006)'
_computing_publication_material 'SHELXL97 (Sheldrick, 2008)'
_computing_structure_refinement 'SHELXL97 (Sheldrick, 2008)'
_computing_structure_solution 'SHELXS97 (Sheldrick, 2008)'
_diffrn_ambient_temperature 298(2)
_diffrn_measured_fraction_theta_full 0.999
_diffrn_measured_fraction_theta_max 0.994
_diffrn_measurement_device_type 'Bruker APEXII CCD'
_diffrn_measurement_method 'phi and omega scans'
_diffrn_radiation_monochromator graphite
_diffrn_radiation_source 'fine-focus sealed tube'
_diffrn_radiation_type MoK\a
_diffrn_radiation_wavelength 0.71073
_diffrn_reflns_av_R_equivalents 0.0327
_diffrn_reflns_av_sigmaI/netI 0.0267
_diffrn_reflns_limit_h_max 37
_diffrn_reflns_limit_h_min -36
_diffrn_reflns_limit_k_max 9
_diffrn_reflns_limit_k_min -8
_diffrn_reflns_limit_l_max 27
_diffrn_reflns_limit_l_min -28
_diffrn_reflns_number 24985
_diffrn_reflns_theta_full 25.00
_diffrn_reflns_theta_max 28.23
_diffrn_reflns_theta_min 2.15
_exptl_absorpt_coefficient_mu 0.351
_exptl_absorpt_correction_T_max 0.9395
_exptl_absorpt_correction_T_min 0.8224
_exptl_absorpt_correction_type multi-scan
_exptl_absorpt_process_details '(SADABS; Bruker, 1999)'
_exptl_crystal_colour colourless
_exptl_crystal_density_diffrn 1.312
_exptl_crystal_density_method 'not measured'
_exptl_crystal_description 'rectangular block'
_exptl_crystal_F_000 1568
_exptl_crystal_size_max 0.58
_exptl_crystal_size_mid 0.42
_exptl_crystal_size_min 0.18
_refine_diff_density_max 0.355
_refine_diff_density_min -0.427
_refine_ls_extinction_method none
_refine_ls_goodness_of_fit_ref 1.022
_refine_ls_hydrogen_treatment mixed
_refine_ls_matrix_type full
_refine_ls_number_parameters 231
_refine_ls_number_reflns 4661
_refine_ls_number_restraints 0
_refine_ls_restrained_S_all 1.022
_refine_ls_R_factor_all 0.0739
_refine_ls_R_factor_gt 0.0454
_refine_ls_shift/su_max 0.001
_refine_ls_shift/su_mean 0.000
_refine_ls_structure_factor_coef Fsqd
_refine_ls_weighting_details 'calc w=1/[\s^2^(Fo^2^)+(0.0487P)^2^+3.2087P] where P=(Fo^2^+2Fc^2^)/3'
_refine_ls_weighting_scheme calc
_refine_ls_wR_factor_gt 0.1080
_refine_ls_wR_factor_ref 0.1246
_reflns_number_gt 3149
_reflns_number_total 4661
_reflns_threshold_expression I>2sigma(I)
_cod_data_source_file hb5322.cif
_cod_data_source_block I
_cod_depositor_comments
;
The following automatic conversions were performed:
'_symmetry_cell_setting' value 'Monoclinic' changed to 'monoclinic'
according to '/home/saulius/struct/CIF-dictionaries/cif_core.dic'
dictionary named 'cif_core.dic' version 2.4.1 from 2010-06-29.

Automatic conversion script
Id: cif_fix_enum 1527 2010-12-29 10:47:43Z saulius 

The following automatic conversions were performed:

'_symmetry_cell_setting' value 'Monoclinic' changed to 'monoclinic'
according to /home/saulius/struct/CIF-dictionaries/cif_core.dic
dictionary named 'cif_core.dic' version 2.4.1 from 2010-06-29.

Automatic conversion script
Id: cif_fix_values 1715 2011-07-08 13:25:40Z adriana 
;
_cod_original_cell_volume 3791.2(3)
_cod_original_sg_symbol_H-M 'C 2/c'
_cod_database_code 2225257
_cod_database_fobs_code 2225257

loop_
_symmetry_equiv_pos_as_xyz
'x, y, z'
'-x, y, -z+1/2'
'x+1/2, y+1/2, z'
'-x+1/2, y+1/2, -z+1/2'
'-x, -y, -z'
'x, -y, z-1/2'
'-x+1/2, -y+1/2, -z'
'x+1/2, -y+1/2, z-1/2'

loop_
_atom_site_type_symbol
_atom_site_label
_atom_site_fract_x
_atom_site_fract_y
_atom_site_fract_z
_atom_site_U_iso_or_equiv
_atom_site_adp_type
_atom_site_calc_flag
_atom_site_refinement_flags
_atom_site_occupancy
_atom_site_disorder_assembly
_atom_site_disorder_group
C C1 0.17656(7) 0.4818(2) 0.98420(9) 0.0357(4) Uani d . 1 . .
H H1 0.2131 0.4889 0.9916 0.043 Uiso calc R 1 . .
C C2 0.15724(7) 0.6894(2) 0.98539(10) 0.0393(4) Uani d . 1 . .
C C3 0.09894(8) 0.7068(3) 0.97191(11) 0.0501(5) Uani d . 1 . .
H H3A 0.0949 0.6354 1.0082 0.060 Uiso calc R 1 . .
H H3B 0.0919 0.8391 0.9772 0.060 Uiso calc R 1 . .
C C4 0.05740(8) 0.6377(3) 0.90001(12) 0.0556(5) Uani d . 1 . .
H H4A 0.0228 0.6790 0.8929 0.067 Uiso calc R 1 . .
H H4B 0.0575 0.4999 0.8993 0.067 Uiso calc R 1 . .
C C5 0.06735(8) 0.7126(3) 0.83970(11) 0.0559(5) Uani d . 1 . .
H H5A 0.0564 0.8446 0.8311 0.067 Uiso calc R 1 . .
H H5B 0.0456 0.6416 0.7972 0.067 Uiso calc R 1 . .
C C6 0.12516(8) 0.6988(3) 0.85398(10) 0.0450(4) Uani d . 1 . .
H H6 0.1292 0.7694 0.8171 0.054 Uiso calc R 1 . .
C C7 0.14595(7) 0.4935(2) 0.85650(9) 0.0395(4) Uani d . 1 . .
H H7 0.1826 0.5010 0.8644 0.047 Uiso calc R 1 . .
C C8 0.15846(7) 0.7924(2) 0.92360(10) 0.0413(4) Uani d . 1 . .
C C9 0.17610(7) 0.3620(2) 1.04297(9) 0.0376(4) Uani d . 1 . .
C C10 0.22206(8) 0.3354(3) 1.10561(10) 0.0478(5) Uani d . 1 . .
H H10 0.2537 0.3846 1.1099 0.057 Uiso calc R 1 . .
C C11 0.22168(9) 0.2369(3) 1.16196(10) 0.0537(5) Uani d . 1 . .
H H11 0.2528 0.2196 1.2035 0.064 Uiso calc R 1 . .
C C12 0.17493(9) 0.1654(3) 1.15562(10) 0.0487(5) Uani d . 1 . .
C C13 0.12899(8) 0.1845(3) 1.09386(11) 0.0504(5) Uani d . 1 . .
H H13 0.0976 0.1325 1.0897 0.061 Uiso calc R 1 . .
C C14 0.12984(7) 0.2817(3) 1.03794(10) 0.0443(4) Uani d . 1 . .
H H14 0.0988 0.2938 0.9960 0.053 Uiso calc R 1 . .
C C15 0.19367(9) 0.7841(3) 1.05543(11) 0.0562(5) Uani d . 1 . .
H H15A 0.2298 0.7607 1.0662 0.084 Uiso calc R 1 . .
H H15B 0.1869 0.7328 1.0923 0.084 Uiso calc R 1 . .
H H15C 0.1872 0.9186 1.0519 0.084 Uiso calc R 1 . .
C C16 0.11369(7) 0.3942(3) 0.78664(10) 0.0426(4) Uani d . 1 . .
C C17 0.11848(10) 0.4523(3) 0.72767(12) 0.0616(6) Uani d . 1 . .
H H17 0.1433 0.5445 0.7324 0.074 Uiso calc R 1 . .
C C18 0.08692(11) 0.3752(4) 0.66173(12) 0.0692(7) Uani d . 1 . .
H H18 0.0898 0.4179 0.6222 0.083 Uiso calc R 1 . .
C C19 0.05165(8) 0.2361(3) 0.65530(10) 0.0542(5) Uani d . 1 . .
C C20 0.04760(9) 0.1701(4) 0.71289(12) 0.0633(6) Uani d . 1 . .
H H20 0.0243 0.0719 0.7082 0.076 Uiso calc R 1 . .
C C21 0.07852(9) 0.2507(3) 0.77862(11) 0.0571(5) Uani d . 1 . .
H H21 0.0754 0.2070 0.8178 0.068 Uiso calc R 1 . .
Cl Cl1 0.17372(3) 0.04670(9) 1.22681(3) 0.0770(2) Uani d . 1 . .
Cl Cl2 0.01186(2) 0.13710(11) 0.57245(3) 0.0829(2) Uani d . 1 . .
N N1 0.14499(6) 0.3905(2) 0.91547(8) 0.0379(3) Uani d . 1 . .
O O1 0.18212(6) 0.94051(19) 0.92903(8) 0.0570(4) Uani d . 1 . .
H H1A 0.1580(8) 0.278(3) 0.9181(11) 0.050(6) Uiso d . 1 . .

loop_
_atom_site_aniso_label
_atom_site_aniso_U_11
_atom_site_aniso_U_22
_atom_site_aniso_U_33
_atom_site_aniso_U_12
_atom_site_aniso_U_13
_atom_site_aniso_U_23
C1 0.0365(9) 0.0322(8) 0.0378(9) -0.0037(7) 0.0163(7) -0.0053(7)
C2 0.0433(10) 0.0310(8) 0.0429(10) -0.0022(7) 0.0190(8) -0.0065(7)
C3 0.0534(11) 0.0426(10) 0.0625(13) 0.0049(9) 0.0335(10) -0.0002(9)
C4 0.0380(10) 0.0519(12) 0.0729(15) 0.0024(9) 0.0218(10) 0.0035(10)
C5 0.0498(11) 0.0484(11) 0.0540(12) 0.0071(9) 0.0103(10) 0.0044(10)
C6 0.0557(11) 0.0341(9) 0.0436(10) -0.0041(8) 0.0212(9) 0.0039(8)
C7 0.0442(10) 0.0363(9) 0.0395(9) -0.0073(7) 0.0204(8) -0.0038(7)
C8 0.0413(9) 0.0289(8) 0.0556(11) 0.0005(7) 0.0239(9) -0.0021(8)
C9 0.0425(9) 0.0316(8) 0.0358(9) -0.0020(7) 0.0153(8) -0.0045(7)
C10 0.0442(10) 0.0454(10) 0.0447(11) -0.0050(8) 0.0123(9) -0.0015(8)
C11 0.0578(12) 0.0486(11) 0.0391(10) -0.0002(9) 0.0086(9) 0.0007(9)
C12 0.0700(13) 0.0355(9) 0.0435(11) 0.0047(9) 0.0286(10) 0.0030(8)
C13 0.0528(11) 0.0438(10) 0.0589(12) -0.0018(9) 0.0292(10) 0.0052(9)
C14 0.0428(10) 0.0417(10) 0.0425(10) -0.0033(8) 0.0143(8) 0.0022(8)
C15 0.0680(13) 0.0418(10) 0.0543(12) -0.0053(10) 0.0240(11) -0.0157(9)
C16 0.0498(10) 0.0395(9) 0.0400(10) -0.0036(8) 0.0219(8) -0.0034(8)
C17 0.0870(16) 0.0565(13) 0.0506(12) -0.0205(12) 0.0395(12) -0.0065(10)
C18 0.1041(19) 0.0679(15) 0.0417(12) -0.0056(14) 0.0385(13) -0.0044(11)
C19 0.0510(11) 0.0640(13) 0.0403(11) 0.0042(10) 0.0146(9) -0.0157(10)
C20 0.0584(13) 0.0781(16) 0.0545(13) -0.0249(12) 0.0268(11) -0.0228(12)
C21 0.0655(13) 0.0656(13) 0.0428(11) -0.0235(11) 0.0270(10) -0.0106(10)
Cl1 0.1104(5) 0.0655(4) 0.0658(4) 0.0146(3) 0.0494(4) 0.0240(3)
Cl2 0.0677(4) 0.1129(6) 0.0483(3) 0.0084(4) 0.0094(3) -0.0332(3)
N1 0.0474(9) 0.0284(7) 0.0358(8) -0.0031(6) 0.0170(7) -0.0040(6)
O1 0.0632(9) 0.0357(7) 0.0738(10) -0.0121(6) 0.0328(8) -0.0032(7)

loop_
_atom_type_symbol
_atom_type_description
_atom_type_scat_dispersion_real
_atom_type_scat_dispersion_imag
_atom_type_scat_source
C C 0.0033 0.0016 'International Tables Vol C Tables 4.2.6.8 and 6.1.1.4'
H H 0.0000 0.0000 'International Tables Vol C Tables 4.2.6.8 and 6.1.1.4'
N N 0.0061 0.0033 'International Tables Vol C Tables 4.2.6.8 and 6.1.1.4'
O O 0.0106 0.0060 'International Tables Vol C Tables 4.2.6.8 and 6.1.1.4'
Cl Cl 0.1484 0.1585 'International Tables Vol C Tables 4.2.6.8 and 6.1.1.4'

loop_
_geom_angle_atom_site_label_1
_geom_angle_atom_site_label_2
_geom_angle_atom_site_label_3
_geom_angle_site_symmetry_1
_geom_angle_site_symmetry_3
_geom_angle
_geom_angle_publ_flag
N1 C1 C9 . . 110.30(13) ?
N1 C1 C2 . . 111.38(14) ?
C9 C1 C2 . . 111.78(14) ?
N1 C1 H1 . . 107.7 ?
C9 C1 H1 . . 107.7 ?
C2 C1 H1 . . 107.7 ?
C8 C2 C15 . . 111.32(15) ?
C8 C2 C3 . . 104.31(15) ?
C15 C2 C3 . . 109.74(16) ?
C8 C2 C1 . . 106.57(14) ?
C15 C2 C1 . . 109.68(15) ?
C3 C2 C1 . . 115.08(14) ?
C4 C3 C2 . . 115.70(16) ?
C4 C3 H3A . . 108.4 ?
C2 C3 H3A . . 108.4 ?
C4 C3 H3B . . 108.4 ?
C2 C3 H3B . . 108.4 ?
H3A C3 H3B . . 107.4 ?
C3 C4 C5 . . 112.12(17) ?
C3 C4 H4A . . 109.2 ?
C5 C4 H4A . . 109.2 ?
C3 C4 H4B . . 109.2 ?
C5 C4 H4B . . 109.2 ?
H4A C4 H4B . . 107.9 ?
C4 C5 C6 . . 113.87(16) ?
C4 C5 H5A . . 108.8 ?
C6 C5 H5A . . 108.8 ?
C4 C5 H5B . . 108.8 ?
C6 C5 H5B . . 108.8 ?
H5A C5 H5B . . 107.7 ?
C8 C6 C5 . . 107.78(16) ?
C8 C6 C7 . . 108.41(15) ?
C5 C6 C7 . . 115.04(15) ?
C8 C6 H6 . . 108.5 ?
C5 C6 H6 . . 108.5 ?
C7 C6 H6 . . 108.5 ?
N1 C7 C16 . . 111.94(14) ?
N1 C7 C6 . . 109.61(15) ?
C16 C7 C6 . . 110.16(15) ?
N1 C7 H7 . . 108.3 ?
C16 C7 H7 . . 108.3 ?
C6 C7 H7 . . 108.3 ?
O1 C8 C6 . . 122.90(18) ?
O1 C8 C2 . . 123.91(18) ?
C6 C8 C2 . . 113.12(14) ?
C10 C9 C14 . . 117.55(17) ?
C10 C9 C1 . . 120.56(16) ?
C14 C9 C1 . . 121.83(16) ?
C11 C10 C9 . . 121.37(18) ?
C11 C10 H10 . . 119.3 ?
C9 C10 H10 . . 119.3 ?
C12 C11 C10 . . 119.18(18) ?
C12 C11 H11 . . 120.4 ?
C10 C11 H11 . . 120.4 ?
C11 C12 C13 . . 121.07(18) ?
C11 C12 Cl1 . . 119.56(16) ?
C13 C12 Cl1 . . 119.36(16) ?
C12 C13 C14 . . 119.27(19) ?
C12 C13 H13 . . 120.4 ?
C14 C13 H13 . . 120.4 ?
C13 C14 C9 . . 121.50(18) ?
C13 C14 H14 . . 119.3 ?
C9 C14 H14 . . 119.3 ?
C2 C15 H15A . . 109.5 ?
C2 C15 H15B . . 109.5 ?
H15A C15 H15B . . 109.5 ?
C2 C15 H15C . . 109.5 ?
H15A C15 H15C . . 109.5 ?
H15B C15 H15C . . 109.5 ?
C21 C16 C17 . . 118.09(18) ?
C21 C16 C7 . . 122.73(17) ?
C17 C16 C7 . . 119.16(17) ?
C16 C17 C18 . . 121.1(2) ?
C16 C17 H17 . . 119.5 ?
C18 C17 H17 . . 119.5 ?
C19 C18 C17 . . 119.4(2) ?
C19 C18 H18 . . 120.3 ?
C17 C18 H18 . . 120.3 ?
C18 C19 C20 . . 120.96(19) ?
C18 C19 Cl2 . . 119.73(18) ?
C20 C19 Cl2 . . 119.29(18) ?
C19 C20 C21 . . 119.4(2) ?
C19 C20 H20 . . 120.3 ?
C21 C20 H20 . . 120.3 ?
C16 C21 C20 . . 121.0(2) ?
C16 C21 H21 . . 119.5 ?
C20 C21 H21 . . 119.5 ?
C7 N1 C1 . . 113.28(13) ?
C7 N1 H1A . . 109.6(13) ?
C1 N1 H1A . . 106.6(14) ?

loop_
_geom_bond_atom_site_label_1
_geom_bond_atom_site_label_2
_geom_bond_site_symmetry_2
_geom_bond_distance
_geom_bond_publ_flag
C1 N1 . 1.469(2) ?
C1 C9 . 1.513(2) ?
C1 C2 . 1.565(2) ?
C1 H1 . 0.9800 ?
C2 C8 . 1.516(3) ?
C2 C15 . 1.527(3) ?
C2 C3 . 1.554(3) ?
C3 C4 . 1.524(3) ?
C3 H3A . 0.9700 ?
C3 H3B . 0.9700 ?
C4 C5 . 1.529(3) ?
C4 H4A . 0.9700 ?
C4 H4B . 0.9700 ?
C5 C6 . 1.533(3) ?
C5 H5A . 0.9700 ?
C5 H5B . 0.9700 ?
C6 C8 . 1.498(3) ?
C6 C7 . 1.553(3) ?
C6 H6 . 0.9800 ?
C7 N1 . 1.460(2) ?
C7 C16 . 1.515(2) ?
C7 H7 . 0.9800 ?
C8 O1 . 1.217(2) ?
C9 C10 . 1.389(3) ?
C9 C14 . 1.391(3) ?
C10 C11 . 1.389(3) ?
C10 H10 . 0.9300 ?
C11 C12 . 1.370(3) ?
C11 H11 . 0.9300 ?
C12 C13 . 1.373(3) ?
C12 Cl1 . 1.744(2) ?
C13 C14 . 1.382(3) ?
C13 H13 . 0.9300 ?
C14 H14 . 0.9300 ?
C15 H15A . 0.9600 ?
C15 H15B . 0.9600 ?
C15 H15C . 0.9600 ?
C16 C21 . 1.377(3) ?
C16 C17 . 1.384(3) ?
C17 C18 . 1.386(3) ?
C17 H17 . 0.9300 ?
C18 C19 . 1.363(3) ?
C18 H18 . 0.9300 ?
C19 C20 . 1.364(3) ?
C19 Cl2 . 1.747(2) ?
C20 C21 . 1.389(3) ?
C20 H20 . 0.9300 ?
C21 H21 . 0.9300 ?
N1 H1A . 0.87(2) ?

loop_
_geom_hbond_atom_site_label_D
_geom_hbond_atom_site_label_H
_geom_hbond_atom_site_label_A
_geom_hbond_site_symmetry_A
_geom_hbond_distance_DH
_geom_hbond_distance_HA
_geom_hbond_distance_DA
_geom_hbond_angle_DHA
N1 H1A O1 1_545 0.87(2) 2.45(2) 3.309(2) 170.2(18)

loop_
_geom_torsion_atom_site_label_1
_geom_torsion_atom_site_label_2
_geom_torsion_atom_site_label_3
_geom_torsion_atom_site_label_4
_geom_torsion_site_symmetry_1
_geom_torsion_site_symmetry_2
_geom_torsion_site_symmetry_3
_geom_torsion_site_symmetry_4
_geom_torsion
_geom_torsion_publ_flag
N1 C1 C2 C8 . . . . -54.97(18) ?
C9 C1 C2 C8 . . . . -178.85(14) ?
N1 C1 C2 C15 . . . . -175.58(15) ?
C9 C1 C2 C15 . . . . 60.54(19) ?
N1 C1 C2 C3 . . . . 60.1(2) ?
C9 C1 C2 C3 . . . . -63.8(2) ?
C8 C2 C3 C4 . . . . 54.2(2) ?
C15 C2 C3 C4 . . . . 173.54(17) ?
C1 C2 C3 C4 . . . . -62.2(2) ?
C2 C3 C4 C5 . . . . -46.7(2) ?
C3 C4 C5 C6 . . . . 44.8(2) ?
C4 C5 C6 C8 . . . . -52.9(2) ?
C4 C5 C6 C7 . . . . 68.2(2) ?
C8 C6 C7 N1 . . . . 57.08(19) ?
C5 C6 C7 N1 . . . . -63.6(2) ?
C8 C6 C7 C16 . . . . -179.33(15) ?
C5 C6 C7 C16 . . . . 60.0(2) ?
C5 C6 C8 O1 . . . . -111.7(2) ?
C7 C6 C8 O1 . . . . 123.23(19) ?
C5 C6 C8 C2 . . . . 65.39(19) ?
C7 C6 C8 C2 . . . . -59.72(19) ?
C15 C2 C8 O1 . . . . -5.7(3) ?
C3 C2 C8 O1 . . . . 112.63(19) ?
C1 C2 C8 O1 . . . . -125.20(18) ?
C15 C2 C8 C6 . . . . 177.33(16) ?
C3 C2 C8 C6 . . . . -64.39(18) ?
C1 C2 C8 C6 . . . . 57.77(19) ?
N1 C1 C9 C10 . . . . 137.96(17) ?
C2 C1 C9 C10 . . . . -97.55(19) ?
N1 C1 C9 C14 . . . . -44.9(2) ?
C2 C1 C9 C14 . . . . 79.6(2) ?
C14 C9 C10 C11 . . . . -1.7(3) ?
C1 C9 C10 C11 . . . . 175.53(17) ?
C9 C10 C11 C12 . . . . -0.3(3) ?
C10 C11 C12 C13 . . . . 2.1(3) ?
C10 C11 C12 Cl1 . . . . -178.40(15) ?
C11 C12 C13 C14 . . . . -1.7(3) ?
Cl1 C12 C13 C14 . . . . 178.79(15) ?
C12 C13 C14 C9 . . . . -0.5(3) ?
C10 C9 C14 C13 . . . . 2.1(3) ?
C1 C9 C14 C13 . . . . -175.09(17) ?
N1 C7 C16 C21 . . . . 13.9(3) ?
C6 C7 C16 C21 . . . . -108.3(2) ?
N1 C7 C16 C17 . . . . -167.77(18) ?
C6 C7 C16 C17 . . . . 70.0(2) ?
C21 C16 C17 C18 . . . . 3.2(4) ?
C7 C16 C17 C18 . . . . -175.2(2) ?
C16 C17 C18 C19 . . . . -1.9(4) ?
C17 C18 C19 C20 . . . . -1.0(4) ?
C17 C18 C19 Cl2 . . . . -179.72(19) ?
C18 C19 C20 C21 . . . . 2.4(4) ?
Cl2 C19 C20 C21 . . . . -178.89(18) ?
C17 C16 C21 C20 . . . . -1.8(3) ?
C7 C16 C21 C20 . . . . 176.5(2) ?
C19 C20 C21 C16 . . . . -0.9(4) ?
C16 C7 N1 C1 . . . . 179.17(14) ?
C6 C7 N1 C1 . . . . -58.29(19) ?
C9 C1 N1 C7 . . . . -176.97(14) ?
C2 C1 N1 C7 . . . . 58.32(19) ?
